data_4317741
loop_
_publ_author_name
'A. Chandrasekaran'
'Roberta O. Day'
'Robert R. Holmes'

_publ_section_title
;
 P-O Donor Action from Carboxylate Anions with Phosphorus in the Presence
 of Hydrogen Bonding. A Model for Phosphoryl-Transfer Enzymes1
;
_journal_name_full 'Inorganic Chemistry'
_journal_page_first 1645
_journal_page_last 1651
_journal_paper_doi 10.1021/ic0111435
_journal_volume 41
_journal_year 2002
_chemical_formula_sum 'C25 H24 N O6 P'
_chemical_formula_weight 465.42
_chemical_name_systematic
;
  ?
;
_space_group_IT_number 14
_symmetry_cell_setting monoclinic
_symmetry_space_group_name_Hall '-P 2yn'
_symmetry_space_group_name_H-M 'P 1 21/n 1'
_atom_sites_solution_hydrogens geom
_atom_sites_solution_primary direct
_atom_sites_solution_secondary difmap
_audit_creation_method SHELXL-97
_cell_angle_alpha 90.00
_cell_angle_beta 92.6786(8)
_cell_angle_gamma 90.00
_cell_formula_units_Z 4
_cell_length_a 10.2108(2)
_cell_length_b 11.9386(2)
_cell_length_c 18.8202(5)
_cell_measurement_reflns_used 3885
_cell_measurement_temperature 293(2)
_cell_measurement_theta_max 25.03
_cell_measurement_theta_min 4.08
_cell_volume 2291.73(8)
_computing_structure_refinement 'SHELXL-97 (Sheldrick, 1997)'
_computing_structure_solution 'SHELXS-97 (Sheldrick, 1990)'
_diffrn_ambient_temperature 293(2)
_diffrn_measured_fraction_theta_full 0.944
_diffrn_measured_fraction_theta_max 0.944
_diffrn_measurement_device_type 'Nonius KappaCCD area detector'
_diffrn_radiation_monochromator graphite
_diffrn_radiation_source 'fine-focus sealed tube'
_diffrn_radiation_type MoK\a
_diffrn_radiation_wavelength 0.71073
_diffrn_reflns_av_R_equivalents 0.0169
_diffrn_reflns_av_sigmaI/netI 0.0284
_diffrn_reflns_limit_h_max 12
_diffrn_reflns_limit_h_min -12
_diffrn_reflns_limit_k_max 12
_diffrn_reflns_limit_k_min -12
_diffrn_reflns_limit_l_max 22
_diffrn_reflns_limit_l_min -22
_diffrn_reflns_number 7281
_diffrn_reflns_theta_full 25.06
_diffrn_reflns_theta_max 25.06
_diffrn_reflns_theta_min 4.11
_exptl_absorpt_coefficient_mu 0.162
_exptl_absorpt_correction_T_max 0.9684
_exptl_absorpt_correction_T_min 0.9235
_exptl_crystal_colour colorless
_exptl_crystal_density_diffrn 1.349
_exptl_crystal_density_method 'not measured'
_exptl_crystal_F_000 976
_exptl_crystal_size_max 0.50
_exptl_crystal_size_mid 0.30
_exptl_crystal_size_min 0.20
_refine_diff_density_max 0.197
_refine_diff_density_min -0.223
_refine_diff_density_rms 0.036
_refine_ls_extinction_method none
_refine_ls_goodness_of_fit_ref 1.036
_refine_ls_hydrogen_treatment mixed
_refine_ls_matrix_type full
_refine_ls_number_parameters 298
_refine_ls_number_reflns 3828
_refine_ls_number_restraints 0
_refine_ls_restrained_S_all 1.036
_refine_ls_R_factor_all 0.0454
_refine_ls_R_factor_gt 0.0364
_refine_ls_shift/su_max 0.000
_refine_ls_shift/su_mean 0.000
_refine_ls_structure_factor_coef Fsqd
_refine_ls_weighting_details 'calc w=1/[\s^2^(Fo^2^)+(0.0433P)^2^+0.7399P] where P=(Fo^2^+2Fc^2^)/3'
_refine_ls_weighting_scheme calc
_refine_ls_wR_factor_gt 0.0893
_refine_ls_wR_factor_ref 0.0949
_reflns_number_gt 3247
_reflns_number_total 3828
_reflns_threshold_expression >2sigma(I)
_cod_data_source_file ic0111435_1.cif
_cod_data_source_block acp50(1A)
_cod_database_code 4317741

loop_
_symmetry_equiv_pos_as_xyz
'x, y, z'
'-x+1/2, y+1/2, -z+1/2'
'-x, -y, -z'
'x-1/2, -y-1/2, z-1/2'

loop_
_atom_site_label
_atom_site_type_symbol
_atom_site_fract_x
_atom_site_fract_y
_atom_site_fract_z
_atom_site_U_iso_or_equiv
_atom_site_adp_type
_atom_site_occupancy
_atom_site_symmetry_multiplicity
_atom_site_calc_flag
_atom_site_refinement_flags
_atom_site_disorder_assembly
_atom_site_disorder_group
P P 0.09282(4) 0.32304(3) 0.31112(2) 0.03264(13) Uani 1 1 d . . .
O1 O 0.16881(11) 0.42400(9) 0.37058(6) 0.0355(3) Uani 1 1 d . . .
O2 O 0.34710(12) 0.52847(11) 0.39003(7) 0.0482(3) Uani 1 1 d . . .
O3 O 0.01263(11) 0.22266(10) 0.25751(6) 0.0417(3) Uani 1 1 d . . .
O4 O -0.13686(15) 0.19730(14) 0.16896(9) 0.0720(5) Uani 1 1 d . . .
O5 O -0.04374(11) 0.31924(9) 0.37636(6) 0.0392(3) Uani 1 1 d . . .
O6 O -0.10732(13) 0.23858(12) 0.47531(7) 0.0596(4) Uani 1 1 d . . .
C1 C 0.23326(16) 0.34236(13) 0.25381(8) 0.0333(4) Uani 1 1 d . . .
C2 C 0.25914(18) 0.29212(15) 0.18951(9) 0.0424(4) Uani 1 1 d . . .
H2 H 0.2016 0.2394 0.1693 0.051 Uiso 1 1 calc R . .
C3 C 0.37196(19) 0.32153(17) 0.15580(10) 0.0505(5) Uani 1 1 d . . .
H3 H 0.3892 0.2889 0.1123 0.061 Uiso 1 1 calc R . .
C4 C 0.45921(19) 0.39846(18) 0.18573(11) 0.0530(5) Uani 1 1 d . . .
H4 H 0.5342 0.4170 0.1621 0.064 Uiso 1 1 calc R . .
C5 C 0.43645(18) 0.44792(16) 0.25002(10) 0.0455(4) Uani 1 1 d . . .
H5 H 0.4954 0.4992 0.2706 0.055 Uiso 1 1 calc R . .
C6 C 0.32258(16) 0.41881(14) 0.28334(9) 0.0347(4) Uani 1 1 d . . .
C7 C 0.28327(16) 0.46345(13) 0.35202(9) 0.0350(4) Uani 1 1 d . . .
C11 C -0.01120(16) 0.43107(14) 0.26571(9) 0.0357(4) Uani 1 1 d . . .
C12 C -0.01646(18) 0.54601(15) 0.27582(10) 0.0433(4) Uani 1 1 d . . .
H12 H 0.0365 0.5803 0.3110 0.052 Uiso 1 1 calc R . .
C13 C -0.1021(2) 0.60921(18) 0.23259(12) 0.0580(5) Uani 1 1 d . . .
H13 H -0.1069 0.6862 0.2396 0.070 Uiso 1 1 calc R . .
C14 C -0.1802(2) 0.5605(2) 0.17949(13) 0.0670(6) Uani 1 1 d . . .
H14 H -0.2364 0.6044 0.1509 0.080 Uiso 1 1 calc R . .
C15 C -0.1749(2) 0.4465(2) 0.16882(11) 0.0599(6) Uani 1 1 d . . .
H15 H -0.2267 0.4128 0.1329 0.072 Uiso 1 1 calc R . .
C16 C -0.09105(17) 0.38291(16) 0.21252(9) 0.0424(4) Uani 1 1 d . . .
C17 C -0.07708(18) 0.26021(17) 0.20911(10) 0.0465(4) Uani 1 1 d . . .
C21 C 0.16420(16) 0.20739(14) 0.36635(9) 0.0347(4) Uani 1 1 d . . .
C22 C 0.27764(17) 0.14627(15) 0.35529(10) 0.0434(4) Uani 1 1 d . . .
H22 H 0.3272 0.1615 0.3162 0.052 Uiso 1 1 calc R . .
C23 C 0.31603(19) 0.06279(16) 0.40278(11) 0.0505(5) Uani 1 1 d . . .
H23 H 0.3912 0.0215 0.3949 0.061 Uiso 1 1 calc R . .
C24 C 0.2449(2) 0.03966(16) 0.46152(11) 0.0525(5) Uani 1 1 d . . .
H24 H 0.2731 -0.0158 0.4934 0.063 Uiso 1 1 calc R . .
C25 C 0.13179(19) 0.09902(15) 0.47305(10) 0.0469(4) Uani 1 1 d . . .
H25 H 0.0829 0.0840 0.5124 0.056 Uiso 1 1 calc R . .
C26 C 0.09256(17) 0.18130(13) 0.42488(9) 0.0371(4) Uani 1 1 d . . .
C27 C -0.02796(17) 0.24819(14) 0.42855(9) 0.0395(4) Uani 1 1 d . . .
N N 0.30269(15) 0.59939(13) 0.52988(8) 0.0489(4) Uani 1 1 d . . .
H1A H 0.3100 0.5710 0.4859 0.059 Uiso 1 1 calc R . .
H1B H 0.2319 0.6444 0.5287 0.059 Uiso 1 1 calc R . .
C31 C 0.4212(2) 0.6680(2) 0.54830(13) 0.0713(7) Uani 1 1 d . . .
H31A H 0.4964 0.6190 0.5554 0.086 Uiso 1 1 calc R . .
H31B H 0.4088 0.7073 0.5926 0.086 Uiso 1 1 calc R . .
C32 C 0.2805(2) 0.50538(19) 0.58003(11) 0.0625(6) Uani 1 1 d . . .
H32A H 0.3591 0.4598 0.5848 0.075 Uiso 1 1 calc R . .
H32B H 0.2634 0.5356 0.6265 0.075 Uiso 1 1 calc R . .
C33 C 0.4480(3) 0.7511(2) 0.49164(15) 0.0825(8) Uani 1 1 d . . .
H33A H 0.5248 0.7937 0.5055 0.124 Uiso 1 1 calc R . .
H33B H 0.3744 0.8007 0.4851 0.124 Uiso 1 1 calc R . .
H33C H 0.4621 0.7125 0.4479 0.124 Uiso 1 1 calc R . .
C34 C 0.1686(3) 0.4344(2) 0.55506(13) 0.0734(7) Uani 1 1 d . . .
H34A H 0.1562 0.3755 0.5888 0.110 Uiso 1 1 calc R . .
H34B H 0.1865 0.4025 0.5097 0.110 Uiso 1 1 calc R . .
H34C H 0.0907 0.4793 0.5505 0.110 Uiso 1 1 calc R . .

loop_
_atom_site_aniso_label
_atom_site_aniso_U_11
_atom_site_aniso_U_22
_atom_site_aniso_U_33
_atom_site_aniso_U_23
_atom_site_aniso_U_13
_atom_site_aniso_U_12
P 0.0343(2) 0.0326(3) 0.0312(2) -0.00245(16) 0.00477(17) -0.00096(16)
O1 0.0399(7) 0.0362(6) 0.0305(6) -0.0051(5) 0.0035(5) -0.0003(5)
O2 0.0509(8) 0.0482(8) 0.0452(7) -0.0128(6) -0.0025(6) -0.0091(6)
O3 0.0430(7) 0.0379(7) 0.0440(7) -0.0065(5) -0.0003(5) -0.0060(5)
O4 0.0664(10) 0.0753(11) 0.0723(10) -0.0234(8) -0.0173(8) -0.0148(8)
O5 0.0394(7) 0.0397(7) 0.0391(7) 0.0063(5) 0.0101(5) 0.0053(5)
O6 0.0591(9) 0.0635(9) 0.0586(9) 0.0228(7) 0.0301(7) 0.0178(7)
C1 0.0376(9) 0.0326(9) 0.0299(8) 0.0003(6) 0.0039(7) 0.0018(7)
C2 0.0494(11) 0.0448(10) 0.0333(9) -0.0054(7) 0.0055(8) 0.0006(8)
C3 0.0565(12) 0.0613(13) 0.0349(10) -0.0018(8) 0.0145(9) 0.0086(10)
C4 0.0458(11) 0.0647(13) 0.0502(12) 0.0054(9) 0.0191(9) -0.0007(9)
C5 0.0390(10) 0.0468(11) 0.0511(11) 0.0052(8) 0.0051(8) -0.0044(8)
C6 0.0372(9) 0.0321(9) 0.0349(9) 0.0013(7) 0.0015(7) 0.0017(7)
C7 0.0387(9) 0.0311(9) 0.0349(9) 0.0006(7) -0.0016(7) 0.0008(7)
C11 0.0322(9) 0.0421(10) 0.0335(9) 0.0031(7) 0.0076(7) -0.0018(7)
C12 0.0449(10) 0.0403(11) 0.0452(10) 0.0050(8) 0.0075(8) 0.0014(8)
C13 0.0573(13) 0.0484(12) 0.0693(14) 0.0163(10) 0.0120(11) 0.0096(9)
C14 0.0511(13) 0.0764(17) 0.0727(15) 0.0265(12) -0.0057(11) 0.0116(11)
C15 0.0423(11) 0.0816(17) 0.0550(13) 0.0100(11) -0.0071(9) -0.0030(10)
C16 0.0344(9) 0.0531(12) 0.0398(10) 0.0026(8) 0.0035(7) -0.0044(8)
C17 0.0386(10) 0.0562(12) 0.0447(10) -0.0070(9) 0.0022(8) -0.0090(8)
C21 0.0362(9) 0.0314(9) 0.0367(9) -0.0038(7) 0.0027(7) 0.0003(7)
C22 0.0424(10) 0.0414(10) 0.0468(10) -0.0027(8) 0.0074(8) 0.0055(8)
C23 0.0470(11) 0.0436(11) 0.0610(12) -0.0041(9) 0.0019(9) 0.0134(8)
C24 0.0642(13) 0.0403(11) 0.0525(12) 0.0063(8) -0.0019(10) 0.0111(9)
C25 0.0565(12) 0.0417(11) 0.0429(10) 0.0044(8) 0.0069(9) 0.0020(8)
C26 0.0412(9) 0.0327(9) 0.0379(9) -0.0006(7) 0.0059(7) 0.0004(7)
C27 0.0437(10) 0.0366(10) 0.0390(10) 0.0028(7) 0.0107(8) -0.0001(7)
N 0.0536(10) 0.0520(10) 0.0405(9) -0.0056(7) -0.0041(7) 0.0194(7)
C31 0.0692(15) 0.0763(17) 0.0661(15) -0.0149(12) -0.0226(12) 0.0072(12)
C32 0.0777(15) 0.0644(14) 0.0449(11) 0.0085(10) -0.0017(10) 0.0229(12)
C33 0.0781(17) 0.0710(17) 0.097(2) -0.0114(15) -0.0116(15) -0.0123(13)
C34 0.0987(19) 0.0683(15) 0.0535(13) 0.0079(11) 0.0057(12) 0.0024(14)

loop_
_atom_type_symbol
_atom_type_description
_atom_type_scat_dispersion_real
_atom_type_scat_dispersion_imag
_atom_type_scat_source
C C 0.0033 0.0016 'International Tables Vol C Tables 4.2.6.8 and 6.1.1.4'
H H 0.0000 0.0000 'International Tables Vol C Tables 4.2.6.8 and 6.1.1.4'
N N 0.0061 0.0033 'International Tables Vol C Tables 4.2.6.8 and 6.1.1.4'
O O 0.0106 0.0060 'International Tables Vol C Tables 4.2.6.8 and 6.1.1.4'
P P 0.1023 0.0942 'International Tables Vol C Tables 4.2.6.8 and 6.1.1.4'

loop_
_geom_angle_atom_site_label_1
_geom_angle_atom_site_label_2
_geom_angle_atom_site_label_3
_geom_angle
_geom_angle_site_symmetry_1
_geom_angle_site_symmetry_3
_geom_angle_publ_flag
O1 P O3 176.47(6) . . y
O1 P O5 85.54(5) . . y
O1 P C1 87.45(6) . . y
O1 P C11 92.40(7) . . y
O1 P C21 90.20(6) . . y
O3 P O5 91.06(6) . . y
O3 P C1 95.98(7) . . y
O3 P C11 88.16(7) . . y
O3 P C21 88.53(7) . . y
O5 P C1 172.84(7) . . y
O5 P C11 83.84(6) . . y
O5 P C21 84.34(6) . . y
C1 P C11 95.02(7) . . y
C1 P C21 97.15(7) . . y
C11 P C21 167.65(7) . . y
C7 O1 P 115.85(10) . . y
C17 O3 P 116.81(11) . . y
C27 O5 P 115.73(10) . . y
C2 C1 C6 119.03(15) . . ?
C2 C1 P 129.77(14) . . ?
C6 C1 P 111.20(12) . . ?
C3 C2 C1 119.09(17) . . ?
C4 C3 C2 121.05(17) . . ?
C5 C4 C3 120.79(17) . . ?
C4 C5 C6 117.93(18) . . ?
C1 C6 C5 122.11(16) . . ?
C1 C6 C7 112.88(14) . . ?
C5 C6 C7 125.01(16) . . ?
O2 C7 O1 121.68(15) . . ?
O2 C7 C6 125.73(15) . . ?
O1 C7 C6 112.58(14) . . ?
C16 C11 C12 118.97(17) . . ?
C16 C11 P 110.45(13) . . ?
C12 C11 P 130.55(14) . . ?
C11 C12 C13 118.97(19) . . ?
C14 C13 C12 121.5(2) . . ?
C15 C14 C13 119.9(2) . . ?
C14 C15 C16 118.8(2) . . ?
C15 C16 C11 121.85(19) . . ?
C15 C16 C17 125.25(18) . . ?
C11 C16 C17 112.90(16) . . ?
O4 C17 O3 121.75(19) . . ?
O4 C17 C16 126.67(19) . . ?
O3 C17 C16 111.58(15) . . ?
C26 C21 C22 118.33(16) . . ?
C26 C21 P 113.83(12) . . ?
C22 C21 P 127.83(13) . . ?
C23 C22 C21 119.57(17) . . ?
C24 C23 C22 121.24(17) . . ?
C23 C24 C25 119.92(18) . . ?
C24 C25 C26 118.70(17) . . ?
C25 C26 C21 122.21(16) . . ?
C25 C26 C27 124.88(15) . . ?
C21 C26 C27 112.89(15) . . ?
O6 C27 O5 122.58(16) . . ?
O6 C27 C26 124.32(16) . . ?
O5 C27 C26 113.10(14) . . ?
C31 N C32 114.39(17) . . ?
N C31 C33 111.97(19) . . ?
C34 C32 N 111.58(17) . . ?

loop_
_geom_bond_atom_site_label_1
_geom_bond_atom_site_label_2
_geom_bond_distance
_geom_bond_site_symmetry_2
_geom_bond_publ_flag
P O1 1.7961(11) . y
P O3 1.7457(12) . y
P O5 1.9010(11) . y
P C1 1.8486(16) . y
P C11 1.8540(17) . y
P C21 1.8567(17) . y
O1 C7 1.3220(19) . y
O2 C7 1.223(2) . y
O3 C17 1.339(2) . y
O4 C17 1.210(2) . y
O5 C27 1.302(2) . y
O6 C27 1.229(2) . y
C1 C2 1.387(2) . ?
C1 C6 1.388(2) . ?
C2 C3 1.386(3) . ?
C3 C4 1.381(3) . ?
C4 C5 1.376(3) . ?
C5 C6 1.391(2) . ?
C6 C7 1.471(2) . ?
C11 C16 1.386(2) . ?
C11 C12 1.387(3) . ?
C12 C13 1.389(3) . ?
C13 C14 1.378(3) . ?
C14 C15 1.377(3) . ?
C15 C16 1.386(3) . ?
C16 C17 1.474(3) . ?
C21 C26 1.386(2) . ?
C21 C22 1.393(2) . ?
C22 C23 1.383(3) . ?
C23 C24 1.379(3) . ?
C24 C25 1.381(3) . ?
C25 C26 1.383(2) . ?
C26 C27 1.471(2) . ?
N C31 1.489(3) . ?
N C32 1.491(3) . ?
C31 C33 1.491(4) . ?
C32 C34 1.481(3) . ?
